data_2001108
loop_
_publ_author_name
'Jerslev, B.'
'Larsen, S.'

_publ_section_title
;
 (<i>E</i>)-4-Chloro-2,6-dimethylbenzaldehyde oxime at 110 K
;
_journal_issue 1
_journal_name_full 'Acta Crystallographica Section C'
_journal_page_first 136
_journal_page_last 138
_journal_paper_doi 10.1107/S0108270191007850
_journal_volume 48
_journal_year 1992
_chemical_formula_sum 'C9 H10 Cl N O'
_chemical_formula_weight 183.6
_space_group_IT_number 14
_space_group_name_Hall '-P 2yn'
_space_group_name_H-M_alt 'P 1 21/n 1'
_symmetry_cell_setting monoclinic
_symmetry_space_group_name_Hall '-P 2yn'
_symmetry_space_group_name_H-M 'P 1 21/n 1'
_cell_angle_alpha 90
_cell_angle_beta 95.763(10)
_cell_angle_gamma 90
_cell_formula_units_Z 4
_cell_length_a 6.8553(10)
_cell_length_b 15.399(2)
_cell_length_c 8.5628(9)
_cell_volume 899.4(2)
_diffrn_radiation_type Cu
_diffrn_radiation_wavelength 1.54178
_exptl_absorpt_coefficient_mu 3.403
_exptl_crystal_density_diffrn 1.356
_exptl_crystal_F_000 384
_cod_data_source_file ab0222.cif
_cod_data_source_block ab0222a
_cod_original_cell_volume 899.3(3)
_cod_original_formula_sum 'C9 H10 Cl1 N1 O1'
_cod_database_code 2001108

loop_
_space_group_symop_id
_space_group_symop_operation_xyz
1 x,y,z
2 -x+1/2,y+1/2,-z+1/2
3 -x,-y,-z
4 x+1/2,-y+1/2,z+1/2

loop_
_atom_site_label
_atom_site_fract_x
_atom_site_fract_y
_atom_site_fract_z
C1 .2306(2) .33851(8) .6001(2)
C2 .2447(2) .42713(8) .62940(10)
C3 .2455(2) .48439(8) .5041(2)
C4 .2325(2) .45154(8) .35040(10)
C5 .2175(2) .36137(8) .32190(10)
C6 .2174(2) .30508(8) .44930(10)
C7 .2326(2) .51512(8) .2207(2)
C8 .2635(2) .58061(8) .5369(2)
C9 .1966(2) .32358(9) .1585(2)
N .3484(2) .50626(7) .11470(10)
O .3263(2) .57400(6) .00320(10)
Cl .22116(6) .26783(2) .75796(4)
H2 .252(3) .4490(10) .739(2)
H6 .203(3) .2430(10) .433(2)
H7 .151(3) .5650(10) .220(2)
H8A .372(3) .6070(10) .489(2)
H8B .152(3) .6100(10) .489(2)
H8C .279(3) .5880(10) .646(2)
H9A .111(3) .3580(10) .088(2)
H9B .153(3) .2630(10) .162(2)
H9C .323(3) .3240(10) .110(2)
H1 .421(3) .5620(10) -.055(2)

loop_
_geom_bond_atom_site_label_1
_geom_bond_atom_site_label_2
_geom_bond_distance
C1 C2 1.3892(13)
C2 C3 1.3896(14)
C3 C4 1.4043(14)
C4 C5 1.4116(13)
C5 C6 1.3938(14)
C6 C1 1.3842(14)
C1 Cl 1.7418(10)
C3 C8 1.5108(13)
C4 C7 1.4805(13)
C5 C9 1.5085(14)
C7 N 1.2721(14)
N O 1.4118(11)
